data_7711498
loop_
_publ_author_name
'Maxim, Catalin'
'Ene, Cristian D.'
'Nicolau, Ioana'
'Ruta, Lavinia L.'
'Farcasanu, Ileana C.'

_publ_section_title
;
 Enantiomeric pairs of copper(ii) complexes with tridentate Schiff bases
 derived from R- and S-methionine: the role of decorating organic groups
 of the ligand in crystal packing and biological activity
;
_journal_name_full 'Dalton Transactions'
_journal_paper_doi 10.1039/D2DT02620A
_journal_year 2022
_chemical_absolute_configuration rmad
_chemical_formula_sum 'C14 H17 Cu N O4 S'
_chemical_formula_weight 358.88
_space_group_crystal_system monoclinic
_space_group_IT_number 4
_space_group_name_Hall 'P 2yb'
_space_group_name_H-M_alt 'P 1 21 1'
_atom_sites_solution_hydrogens mixed
_audit_creation_method SHELXL-2018/3
_audit_update_record
;
2022-09-27 deposited with the CCDC.	2022-10-05 downloaded from the CCDC.
;
_cell_angle_alpha 90
_cell_angle_beta 100.181(5)
_cell_angle_gamma 90
_cell_formula_units_Z 2
_cell_length_a 11.0609(6)
_cell_length_b 5.5831(3)
_cell_length_c 12.5961(6)
_cell_measurement_reflns_used 6959
_cell_measurement_temperature 293(2)
_cell_measurement_theta_max 25.02
_cell_measurement_theta_min 2.01
_cell_volume 765.61(7)
_computing_cell_refinement 'CrysAlisPro 1.171.40.74a (Rigaku OD, 2020)'
_computing_data_collection 'CrysAlisPro 1.171.40.74a (Rigaku OD, 2020)'
_computing_data_reduction 'CrysAlisPro 1.171.40.74a (Rigaku OD, 2020)'
_computing_structure_refinement 'SHELXL-2018/3 (Sheldrick, 2018)'
_computing_structure_solution 'SHELXT 2014/4 (Sheldrick, 2014)'
_diffrn_ambient_temperature 293(2)
_diffrn_measured_fraction_theta_full 0.998
_diffrn_measured_fraction_theta_max 0.998
_diffrn_measurement_device_type 'Rigaku XtaLAB Synergy'
_diffrn_measurement_method '\w scans'
_diffrn_radiation_type MoK\a
_diffrn_radiation_wavelength 0.71073
_diffrn_reflns_av_R_equivalents 0.0299
_diffrn_reflns_av_unetI/netI 0.0342
_diffrn_reflns_Laue_measured_fraction_full 0.998
_diffrn_reflns_Laue_measured_fraction_max 0.998
_diffrn_reflns_limit_h_max 13
_diffrn_reflns_limit_h_min -13
_diffrn_reflns_limit_k_max 6
_diffrn_reflns_limit_k_min -6
_diffrn_reflns_limit_l_max 13
_diffrn_reflns_limit_l_min -14
_diffrn_reflns_number 6959
_diffrn_reflns_point_group_measured_fraction_full 0.995
_diffrn_reflns_point_group_measured_fraction_max 0.995
_diffrn_reflns_theta_full 25.001
_diffrn_reflns_theta_max 25.001
_diffrn_reflns_theta_min 2.261
_diffrn_source 'micro-focus sealed X-ray tube'
_exptl_absorpt_coefficient_mu 1.576
_exptl_absorpt_correction_T_max 0.9324
_exptl_absorpt_correction_T_min 0.8152
_exptl_absorpt_correction_type multi-scan
_exptl_absorpt_process_details
;
CrysAlisPro 1.171.40.74a (Rigaku Oxford Diffraction, 2020)
Empirical absorption correction using spherical harmonics,
 implemented in SCALE3 ABSPACK scaling algorithm.
;
_exptl_crystal_colour 'dark green'
_exptl_crystal_density_diffrn 1.557
_exptl_crystal_description prism
_exptl_crystal_F_000 370
_exptl_crystal_size_max 0.15
_exptl_crystal_size_mid 0.1
_exptl_crystal_size_min 0.08
_refine_diff_density_max 0.524
_refine_diff_density_min -0.305
_refine_diff_density_rms 0.065
_refine_ls_abs_structure_details
;
 Flack x determined using 1012 quotients [(I+)-(I-)]/[(I+)+(I-)]
 (Parsons, Flack and Wagner, Acta Cryst. B69 (2013) 249-259).
;
_refine_ls_abs_structure_Flack -0.028(10)
_refine_ls_extinction_method none
_refine_ls_goodness_of_fit_ref 1.065
_refine_ls_hydrogen_treatment mixed
_refine_ls_matrix_type full
_refine_ls_number_parameters 196
_refine_ls_number_reflns 2687
_refine_ls_number_restraints 2
_refine_ls_restrained_S_all 1.065
_refine_ls_R_factor_all 0.0384
_refine_ls_R_factor_gt 0.0342
_refine_ls_shift/su_max 0.000
_refine_ls_shift/su_mean 0.000
_refine_ls_structure_factor_coef Fsqd
_refine_ls_weighting_details 'w=1/[\s^2^(Fo^2^)+(0.0595P)^2^] where P=(Fo^2^+2Fc^2^)/3'
_refine_ls_weighting_scheme calc
_refine_ls_wR_factor_gt 0.0885
_refine_ls_wR_factor_ref 0.0922
_reflns_Friedel_coverage 0.794
_reflns_Friedel_fraction_full 0.992
_reflns_Friedel_fraction_max 0.992
_reflns_number_gt 2459
_reflns_number_total 2687
_reflns_threshold_expression 'I > 2\s(I)'
_cod_data_source_file d2dt02620a2.cif
_cod_data_source_block 2R
_cod_original_sg_symbol_H-M 'P 21'
_cod_database_code 7711498
_shelx_shelxl_version_number 2018/3
_shelx_space_group_comment
;
The symmetry employed for this shelxl refinement is uniquely defined
by the following loop, which should always be used as a source of
symmetry information in preference to the above space-group names.
They are only intended as comments.
;

loop_
_space_group_symop_operation_xyz
'x, y, z'
'-x, y+1/2, -z'

loop_
_atom_site_label
_atom_site_type_symbol
_atom_site_fract_x
_atom_site_fract_y
_atom_site_fract_z
_atom_site_U_iso_or_equiv
_atom_site_adp_type
_atom_site_occupancy
_atom_site_site_symmetry_order
_atom_site_calc_flag
_atom_site_refinement_flags_posn
_atom_site_refinement_flags_adp
_atom_site_refinement_flags_occupancy
_atom_site_disorder_assembly
_atom_site_disorder_group
Cu1 Cu 0.00431(5) 0.71330(14) 0.64001(4) 0.0449(2) Uani 1 1 d . . . . .
S1 S -0.4623(2) 0.5994(6) 0.3197(2) 0.1103(8) Uani 1 1 d . . . . .
O2 O -0.0200(3) 0.9653(7) 0.5311(3) 0.0503(9) Uani 1 1 d . . . . .
O4 O 0.1046(5) 0.0031(7) 0.7545(3) 0.0591(10) Uani 1 1 d D . . . .
O3 O 0.0179(4) 0.4542(6) 0.7388(3) 0.0530(9) Uani 1 1 d . . . . .
O1 O -0.1630(4) 1.1329(6) 0.4107(3) 0.0512(9) Uani 1 1 d . . . . .
N1 N -0.1697(4) 0.7665(7) 0.6411(3) 0.0448(11) Uani 1 1 d . . . . .
C11 C -0.2276(5) 0.9442(10) 0.5624(5) 0.0526(13) Uani 1 1 d . . . . .
H11 H -0.247933 1.084909 0.602333 0.063 Uiso 1 1 calc R U . . .
C4 C -0.2392(6) 0.2010(17) 0.9158(4) 0.0666(15) Uani 1 1 d . . . . .
C6 C -0.2683(6) 0.3959(12) 0.8481(5) 0.0616(15) Uani 1 1 d . . . . .
H6 H -0.344057 0.470437 0.844911 0.074 Uiso 1 1 calc R U . . .
C10 C -0.1300(5) 1.0192(9) 0.4960(4) 0.0468(12) Uani 1 1 d . . . . .
C2 C -0.0421(6) 0.1746(11) 0.8568(4) 0.0545(15) Uani 1 1 d . . . . .
C9 C -0.2307(5) 0.6739(11) 0.7081(4) 0.0533(15) Uani 1 1 d . . . . .
H9 H -0.309405 0.732534 0.708302 0.064 Uiso 1 1 calc R U . . .
C7 C -0.1863(5) 0.4837(10) 0.7840(4) 0.0512(12) Uani 1 1 d . . . . .
C12 C -0.3451(6) 0.8610(12) 0.4888(5) 0.0647(17) Uani 1 1 d . . . . .
H12A H -0.405662 0.820317 0.532897 0.078 Uiso 1 1 calc R U . . .
H12B H -0.377675 0.992517 0.442073 0.078 Uiso 1 1 calc R U . . .
C1 C 0.0780(7) 0.0497(11) 0.8608(4) 0.0656(18) Uani 1 1 d . . . . .
H1A H 0.142977 0.147643 0.900679 0.079 Uiso 1 1 calc R U . . .
H1B H 0.076472 -0.100744 0.898981 0.079 Uiso 1 1 calc R U . . .
C8 C -0.0683(6) 0.3793(9) 0.7911(4) 0.0482(13) Uani 1 1 d . . . . .
C3 C -0.1247(7) 0.0897(11) 0.9166(5) 0.0629(17) Uani 1 1 d . . . . .
H3 H -0.104727 -0.045605 0.959144 0.076 Uiso 1 1 calc R U . . .
C5 C -0.3259(9) 0.1086(16) 0.9879(6) 0.096(3) Uani 1 1 d . . . . .
H5A H -0.402294 0.193933 0.972212 0.145 Uiso 1 1 calc R U . . .
H5B H -0.289421 0.132929 1.062130 0.145 Uiso 1 1 calc R U . . .
H5C H -0.340468 -0.059177 0.974879 0.145 Uiso 1 1 calc R U . . .
C13 C -0.3265(7) 0.6502(14) 0.4209(7) 0.086(2) Uani 1 1 d . . . . .
H13A H -0.309518 0.509223 0.466035 0.103 Uiso 1 1 calc R U . . .
H13B H -0.256396 0.678362 0.385827 0.103 Uiso 1 1 calc R U . . .
C14 C -0.4123(12) 0.380(3) 0.2369(9) 0.145(5) Uani 1 1 d . . . . .
H14A H -0.360089 0.267764 0.280911 0.217 Uiso 1 1 calc R U . . .
H14B H -0.367361 0.455574 0.187476 0.217 Uiso 1 1 calc R U . . .
H14C H -0.482133 0.297850 0.197272 0.217 Uiso 1 1 calc R U . . .
H4 H 0.116(10) 0.164(8) 0.732(8) 0.16(4) Uiso 1 1 d D . . . .

loop_
_atom_site_aniso_label
_atom_site_aniso_U_11
_atom_site_aniso_U_22
_atom_site_aniso_U_33
_atom_site_aniso_U_23
_atom_site_aniso_U_13
_atom_site_aniso_U_12
Cu1 0.0502(3) 0.0439(3) 0.0405(3) 0.0024(3) 0.0076(2) 0.0045(3)
S1 0.0749(13) 0.154(2) 0.0931(15) -0.0008(14) -0.0098(12) -0.0295(13)
O2 0.049(2) 0.0528(19) 0.049(2) 0.0062(18) 0.0086(17) 0.0032(17)
O4 0.081(3) 0.049(2) 0.046(2) -0.0037(17) 0.008(2) 0.007(2)
O3 0.060(2) 0.050(2) 0.051(2) 0.0095(17) 0.0162(19) 0.0103(18)
O1 0.053(2) 0.057(2) 0.043(2) 0.0124(15) 0.0067(17) -0.0003(15)
N1 0.052(2) 0.042(3) 0.040(2) 0.0046(16) 0.0082(19) 0.0050(17)
C11 0.051(3) 0.058(3) 0.048(3) 0.011(2) 0.009(2) 0.010(3)
C4 0.084(4) 0.076(3) 0.040(3) 0.007(4) 0.009(3) -0.025(5)
C6 0.074(4) 0.068(3) 0.044(3) 0.003(3) 0.013(3) -0.005(3)
C10 0.056(3) 0.042(2) 0.043(3) 0.001(2) 0.011(2) 0.001(2)
C2 0.077(4) 0.055(4) 0.030(2) -0.001(2) 0.005(2) 0.006(3)
C9 0.050(3) 0.065(4) 0.047(3) 0.004(3) 0.013(2) 0.004(3)
C7 0.063(3) 0.054(3) 0.036(3) 0.001(2) 0.008(2) -0.001(3)
C12 0.048(3) 0.083(4) 0.064(4) 0.024(3) 0.010(3) 0.005(3)
C1 0.094(5) 0.060(3) 0.038(3) 0.002(3) -0.002(3) 0.017(3)
C8 0.069(4) 0.042(3) 0.031(3) -0.002(2) 0.004(2) 0.005(2)
C3 0.098(5) 0.051(3) 0.038(3) 0.004(3) 0.007(3) -0.002(3)
C5 0.111(7) 0.117(6) 0.065(4) 0.035(4) 0.025(4) -0.020(5)
C13 0.065(4) 0.093(6) 0.093(5) 0.002(4) -0.002(4) 0.000(3)
C14 0.124(9) 0.187(12) 0.111(8) -0.019(9) -0.013(7) -0.017(9)

loop_
_atom_type_symbol
_atom_type_description
_atom_type_scat_dispersion_real
_atom_type_scat_dispersion_imag
_atom_type_scat_source
C C 0.0033 0.0016 'International Tables Vol C Tables 4.2.6.8 and 6.1.1.4'
H H 0.0000 0.0000 'International Tables Vol C Tables 4.2.6.8 and 6.1.1.4'
Cu Cu 0.3201 1.2651 'International Tables Vol C Tables 4.2.6.8 and 6.1.1.4'
N N 0.0061 0.0033 'International Tables Vol C Tables 4.2.6.8 and 6.1.1.4'
O O 0.0106 0.0060 'International Tables Vol C Tables 4.2.6.8 and 6.1.1.4'
S S 0.1246 0.1234 'International Tables Vol C Tables 4.2.6.8 and 6.1.1.4'

loop_
_geom_angle_atom_site_label_1
_geom_angle_atom_site_label_2
_geom_angle_atom_site_label_3
_geom_angle
_geom_angle_site_symmetry_1
_geom_angle_site_symmetry_3
_geom_angle_publ_flag
O3 Cu1 N1 94.33(17) . . ?
O3 Cu1 O2 175.42(18) . . ?
N1 Cu1 O2 83.20(15) . . ?
O3 Cu1 O1 93.75(16) . 2_546 ?
N1 Cu1 O1 161.68(16) . 2_546 ?
O2 Cu1 O1 87.55(15) . 2_546 ?
O3 Cu1 O4 98.66(15) . 1_565 ?
N1 Cu1 O4 104.72(17) . 1_565 ?
O2 Cu1 O4 85.72(15) . 1_565 ?
O1 Cu1 O4 90.27(16) 2_546 1_565 ?
C14 S1 C13 102.5(5) . . ?
C10 O2 Cu1 115.2(3) . . ?
C1 O4 Cu1 123.3(4) . 1_545 ?
C1 O4 H4 100(6) . . ?
Cu1 O4 H4 123(6) 1_545 . ?
C8 O3 Cu1 126.1(3) . . ?
C10 O1 Cu1 104.3(3) . 2_556 ?
C9 N1 C11 120.0(5) . . ?
C9 N1 Cu1 125.4(4) . . ?
C11 N1 Cu1 114.4(3) . . ?
N1 C11 C12 115.3(5) . . ?
N1 C11 C10 106.7(4) . . ?
C12 C11 C10 110.9(5) . . ?
N1 C11 H11 107.9 . . ?
C12 C11 H11 107.9 . . ?
C10 C11 H11 107.9 . . ?
C6 C4 C3 117.5(5) . . ?
C6 C4 C5 122.1(7) . . ?
C3 C4 C5 120.4(7) . . ?
C4 C6 C7 121.6(6) . . ?
C4 C6 H6 119.2 . . ?
C7 C6 H6 119.2 . . ?
O1 C10 O2 122.9(5) . . ?
O1 C10 C11 118.8(5) . . ?
O2 C10 C11 118.3(5) . . ?
C3 C2 C8 121.1(6) . . ?
C3 C2 C1 119.8(6) . . ?
C8 C2 C1 119.1(6) . . ?
N1 C9 C7 124.9(5) . . ?
N1 C9 H9 117.6 . . ?
C7 C9 H9 117.6 . . ?
C6 C7 C8 120.1(5) . . ?
C6 C7 C9 117.0(5) . . ?
C8 C7 C9 122.8(5) . . ?
C13 C12 C11 113.5(6) . . ?
C13 C12 H12A 108.9 . . ?
C11 C12 H12A 108.9 . . ?
C13 C12 H12B 108.9 . . ?
C11 C12 H12B 108.9 . . ?
H12A C12 H12B 107.7 . . ?
O4 C1 C2 112.3(5) . . ?
O4 C1 H1A 109.1 . . ?
C2 C1 H1A 109.1 . . ?
O4 C1 H1B 109.1 . . ?
C2 C1 H1B 109.1 . . ?
H1A C1 H1B 107.9 . . ?
O3 C8 C2 117.3(5) . . ?
O3 C8 C7 125.2(5) . . ?
C2 C8 C7 117.5(5) . . ?
C2 C3 C4 122.0(6) . . ?
C2 C3 H3 119.0 . . ?
C4 C3 H3 119.0 . . ?
C4 C5 H5A 109.5 . . ?
C4 C5 H5B 109.5 . . ?
H5A C5 H5B 109.5 . . ?
C4 C5 H5C 109.5 . . ?
H5A C5 H5C 109.5 . . ?
H5B C5 H5C 109.5 . . ?
C12 C13 S1 110.2(5) . . ?
C12 C13 H13A 109.6 . . ?
S1 C13 H13A 109.6 . . ?
C12 C13 H13B 109.6 . . ?
S1 C13 H13B 109.6 . . ?
H13A C13 H13B 108.1 . . ?
S1 C14 H14A 109.5 . . ?
S1 C14 H14B 109.5 . . ?
H14A C14 H14B 109.5 . . ?
S1 C14 H14C 109.5 . . ?
H14A C14 H14C 109.5 . . ?
H14B C14 H14C 109.5 . . ?

loop_
_geom_bond_atom_site_label_1
_geom_bond_atom_site_label_2
_geom_bond_distance
_geom_bond_site_symmetry_2
_geom_bond_publ_flag
Cu1 O3 1.897(4) . ?
Cu1 N1 1.949(5) . ?
Cu1 O2 1.950(4) . ?
Cu1 O1 2.022(4) 2_546 ?
Cu1 O4 2.316(4) 1_565 ?
S1 C14 1.759(13) . ?
S1 C13 1.812(8) . ?
O2 C10 1.256(7) . ?
O4 C1 1.444(7) . ?
O4 H4 0.96(3) . ?
O3 C8 1.319(7) . ?
O1 C10 1.246(6) . ?
N1 C9 1.280(7) . ?
N1 C11 1.467(6) . ?
C11 C12 1.528(9) . ?
C11 C10 1.537(8) . ?
C11 H11 0.9800 . ?
C4 C6 1.385(10) . ?
C4 C3 1.409(10) . ?
C4 C5 1.522(9) . ?
C6 C7 1.405(8) . ?
C6 H6 0.9300 . ?
C2 C3 1.368(9) . ?
C2 C8 1.411(8) . ?
C2 C1 1.493(10) . ?
C9 C7 1.455(8) . ?
C9 H9 0.9300 . ?
C7 C8 1.417(9) . ?
C12 C13 1.491(10) . ?
C12 H12A 0.9700 . ?
C12 H12B 0.9700 . ?
C1 H1A 0.9700 . ?
C1 H1B 0.9700 . ?
C3 H3 0.9300 . ?
C5 H5A 0.9600 . ?
C5 H5B 0.9600 . ?
C5 H5C 0.9600 . ?
C13 H13A 0.9700 . ?
C13 H13B 0.9700 . ?
C14 H14A 0.9600 . ?
C14 H14B 0.9600 . ?
C14 H14C 0.9600 . ?

loop_
_geom_torsion_atom_site_label_1
_geom_torsion_atom_site_label_2
_geom_torsion_atom_site_label_3
_geom_torsion_atom_site_label_4
_geom_torsion
_geom_torsion_site_symmetry_1
_geom_torsion_site_symmetry_2
_geom_torsion_site_symmetry_3
_geom_torsion_site_symmetry_4
_geom_torsion_publ_flag
N1 Cu1 O3 C8 -6.2(4) . . . . ?
O1 Cu1 O3 C8 -169.7(4) 2_546 . . . ?
O4 Cu1 O3 C8 99.5(4) 1_565 . . . ?
C9 N1 C11 C12 -56.9(7) . . . . ?
Cu1 N1 C11 C12 128.0(4) . . . . ?
C9 N1 C11 C10 179.5(5) . . . . ?
Cu1 N1 C11 C10 4.4(5) . . . . ?
C3 C4 C6 C7 -1.3(9) . . . . ?
C5 C4 C6 C7 178.2(6) . . . . ?
Cu1 O1 C10 O2 -3.7(6) 2_556 . . . ?
Cu1 O1 C10 C11 175.5(4) 2_556 . . . ?
Cu1 O2 C10 O1 -162.9(4) . . . . ?
Cu1 O2 C10 C11 18.0(6) . . . . ?
N1 C11 C10 O1 166.2(5) . . . . ?
C12 C11 C10 O1 39.9(7) . . . . ?
N1 C11 C10 O2 -14.6(7) . . . . ?
C12 C11 C10 O2 -140.9(5) . . . . ?
C11 N1 C9 C7 175.1(5) . . . . ?
Cu1 N1 C9 C7 -10.4(8) . . . . ?
C4 C6 C7 C8 -2.7(9) . . . . ?
C4 C6 C7 C9 174.1(6) . . . . ?
N1 C9 C7 C6 -177.0(5) . . . . ?
N1 C9 C7 C8 -0.2(9) . . . . ?
N1 C11 C12 C13 -60.8(7) . . . . ?
C10 C11 C12 C13 60.5(7) . . . . ?
Cu1 O4 C1 C2 -72.8(6) 1_545 . . . ?
C3 C2 C1 O4 130.9(6) . . . . ?
C8 C2 C1 O4 -49.2(7) . . . . ?
Cu1 O3 C8 C2 176.7(3) . . . . ?
Cu1 O3 C8 C7 -1.4(7) . . . . ?
C3 C2 C8 O3 177.8(5) . . . . ?
C1 C2 C8 O3 -2.2(7) . . . . ?
C3 C2 C8 C7 -4.0(8) . . . . ?
C1 C2 C8 C7 176.0(5) . . . . ?
C6 C7 C8 O3 -176.6(5) . . . . ?
C9 C7 C8 O3 6.7(8) . . . . ?
C6 C7 C8 C2 5.3(7) . . . . ?
C9 C7 C8 C2 -171.3(5) . . . . ?
C8 C2 C3 C4 0.0(9) . . . . ?
C1 C2 C3 C4 180.0(6) . . . . ?
C6 C4 C3 C2 2.7(10) . . . . ?
C5 C4 C3 C2 -176.8(6) . . . . ?
C11 C12 C13 S1 -169.5(5) . . . . ?
C14 S1 C13 C12 170.8(7) . . . . ?
